data_2000639
loop_
_publ_author_name
'Fl\"orke, U.'
'Haupt, H.-J.'

_publ_contact_author
;
Dr Ulrich Fl\"orke
Anorganische und Analytische Chemie
Universit\"at-GH Paderborn
Warburgerstr. 100
D-4790 Paderborn, FRG
;
_publ_section_title
;
 A new modification of Hg[Mn(CO)~5~]~2~
;
_journal_issue 9
_journal_name_full 'Acta Crystallographica Section C'
_journal_page_first 1709
_journal_page_last 1710
_journal_paper_doi 10.1107/S010827019200581X
_journal_volume 48
_journal_year 1992
_chemical_formula_moiety Hg[Mn(CO)~5]~2
_chemical_formula_sum 'C10 Hg Mn2 O10'
_chemical_formula_weight 590.6
_chemical_name_systematic
;
Bis-(pentacarbonylmanganese)-mercury
;
_space_group_crystal_system monoclinic
_space_group_IT_number 14
_space_group_name_Hall '-P 2ybc'
_space_group_name_H-M_alt 'P 1 21/c 1'
_atom_type_scat_source 'SHELXTL-PLUS (Sheldrick 1990)'
_cell_angle_alpha 90.00
_cell_angle_beta 95.890(10)
_cell_angle_gamma 90.00
_cell_formula_units_Z 2
_cell_length_a 6.4620(10)
_cell_length_b 6.2780(10)
_cell_length_c 18.720(3)
_cell_measurement_reflns_used 25
_cell_measurement_temperature 293
_cell_measurement_theta_max 18
_cell_measurement_theta_min 8
_cell_volume 755.4(2)
_diffrn_measurement_device 'Siemens R3m/V diffractometer'
_diffrn_measurement_method \w--2\q
_diffrn_radiation_monochromator graphite
_diffrn_radiation_type 'Molybdenum K\a'
_diffrn_radiation_wavelength 0.71073
_diffrn_reflns_av_R_equivalents 0.019
_diffrn_reflns_limit_h_max 8
_diffrn_reflns_limit_h_min -8
_diffrn_reflns_limit_k_max 8
_diffrn_reflns_limit_k_min 0
_diffrn_reflns_limit_l_max 25
_diffrn_reflns_limit_l_min 0
_diffrn_reflns_number 3934
_diffrn_reflns_theta_max 27.5
_diffrn_standards_decay_% 0
_diffrn_standards_interval_count 400
_diffrn_standards_number 3
_exptl_absorpt_coefficient_mu 11.76
_exptl_absorpt_correction_T_max 0.41
_exptl_absorpt_correction_T_min 0.14
_exptl_absorpt_correction_type 'empirical via \y-scans'
_exptl_crystal_colour yellow
_exptl_crystal_density_diffrn 2.596
_exptl_crystal_description prism
_exptl_crystal_F_000 540
_exptl_crystal_size_max 0.21
_exptl_crystal_size_mid 0.18
_exptl_crystal_size_min 0.15
_refine_diff_density_max 0.85
_refine_diff_density_min -0.88
_refine_ls_goodness_of_fit_obs 1.543
_refine_ls_matrix_type full
_refine_ls_number_parameters 107
_refine_ls_number_reflns 1491
_refine_ls_R_factor_obs 0.027
_refine_ls_shift/esd_max 0.001
_refine_ls_structure_factor_coef F
_refine_ls_weighting_details w=1/[\S^2^(F)+0.0001F^2^]
_refine_ls_weighting_scheme calc
_refine_ls_wR_factor_obs 0.029
_reflns_number_observed 1491
_reflns_number_total 1749
_reflns_observed_criterion F>4\s(F)
_cod_data_source_file na1007.cif
_cod_data_source_block m321
_cod_depositor_comments
;
 Updating space group information and adding the symmetry operation list.

 Antanas Vaitkus,
 2018-06-15

The following automatic conversions were performed:

'_refine_ls_weighting_scheme' value 'calc w=1/[\S^2^(F)+0.0001F^2^]'
was changed to 'calc'. New tag '_refine_ls_weighting_details' was
created. The value of the new tag was set to
'w=1/[\S^2^(F)+0.0001F^2^]'.

Automatic conversion script
Id: cif_fix_values 3143 2015-03-26 13:38:13Z robertas 
;
_cod_original_cell_volume 755.4
_cod_original_sg_symbol_H-M 'P 21/c'
_cod_database_code 2000639

loop_
_space_group_symop_id
_space_group_symop_operation_xyz
1 x,y,z
2 -x,y+1/2,-z+1/2
3 -x,-y,-z
4 x,-y+1/2,z+1/2

loop_
_atom_site_aniso_label
_atom_site_aniso_U_11
_atom_site_aniso_U_22
_atom_site_aniso_U_33
_atom_site_aniso_U_12
_atom_site_aniso_U_13
_atom_site_aniso_U_23
_atom_site_aniso_type_symbol
Hg1 0.0420(10) 0.0560(10) 0.0360(10) 0.0070(10) -0.0030(10) 0.0040(10) Hg
Mn1 0.0380(10) 0.0490(10) 0.0350(10) 0.0060(10) 0.0000(10) 0.0050(10) Mn
C1 0.054(3) 0.075(4) 0.049(3) 0.007(3) 0.006(3) 0.012(3) C
O1 0.086(3) 0.125(4) 0.058(3) 0.033(3) -0.012(2) 0.023(3) O
C2 0.055(3) 0.060(4) 0.054(3) -0.003(3) -0.002(3) 0.002(3) C
O2 0.094(4) 0.073(3) 0.091(4) -0.023(3) 0.015(3) 0.008(3) O
C3 0.047(3) 0.063(3) 0.054(3) 0.010(3) 0.001(2) 0.012(3) C
O3 0.053(2) 0.089(3) 0.095(4) 0.018(3) 0.011(2) -0.004(2) O
C4 0.065(3) 0.060(4) 0.052(3) 0.008(3) 0.013(3) 0.006(3) C
O4 0.104(4) 0.068(3) 0.082(4) -0.011(3) 0.024(3) 0.017(3) O
C5 0.049(3) 0.063(3) 0.038(2) -0.001(3) 0.000(2) 0.011(3) C
O5 0.050(2) 0.085(3) 0.069(3) 0.004(3) 0.009(2) -0.009(2) O

loop_
_atom_site_label
_atom_site_fract_x
_atom_site_fract_y
_atom_site_fract_z
_atom_site_U_iso_or_equiv
_atom_site_thermal_displace_type
_atom_site_type_symbol
Hg1 0.0000 0.0000 0.0000 0.0440(10) Uani Hg
Mn1 0.81450(10) 0.15100(10) 0.88000(10) 0.0400(10) Uani Mn
C1 0.6810(8) 0.2585(10) 0.7969(3) 0.058(3) Uani C
O1 0.5967(8) 0.3256(9) 0.7458(3) 0.086(3) Uani O
C2 0.7599(9) 0.3781(10) 0.9364(3) 0.056(3) Uani C
O2 0.7271(9) 0.5218(7) 0.9720(3) 0.085(4) Uani O
C3 1.0673(8) 0.2717(9) 0.8676(3) 0.054(3) Uani C
O3 1.2240(6) 0.3474(8) 0.8584(3) 0.076(3) Uani O
C4 0.8944(9) -0.1007(11) 0.8390(3) 0.058(4) Uani C
O4 0.9455(8) -0.2528(8) 0.8135(3) 0.083(3) Uani O
C5 0.5827(8) 0.0083(9) 0.9062(3) 0.049(3) Uani C
O5 0.4400(7) -0.0809(8) 0.9212(3) 0.066(3) Uani O

loop_
_geom_angle_atom_site_label_1
_geom_angle_atom_site_label_2
_geom_angle_atom_site_label_3
_geom_angle
_geom_angle_publ_flag
Mn1 Hg1 Mn1a 180.0 yes
Hg1 Mn1 C1 179.0(2) yes
Hg1 Mn1 C2 83.4(2) yes
Hg1 Mn1 C3 85.6(2) yes
Hg1 Mn1 C4 85.6(2) yes
Hg1 Mn1 C5 84.8(2) yes
C1 Mn1 C2 95.8(3) no
C1 Mn1 C3 95.1(3) no
C1 Mn1 C4 95.2(3) no
C1 Mn1 C5 94.6(2) no
C2 Mn1 C3 88.7(3) no
C2 Mn1 C4 169.0(3) no
C2 Mn1 C5 90.8(2) no
C3 Mn1 C4 90.6(3) no
C3 Mn1 C5 170.3(3) no
C4 Mn1 C5 88.0(2) no
Mn1 C1 O1 180.0(9) no
Mn1 C2 O2 180.0(9) no
Mn1 C3 O3 178.6(5) no
Mn1 C4 O4 178.9(5) no
Mn1 C5 O5 178.8(5) no

loop_
_geom_bond_atom_site_label_1
_geom_bond_atom_site_label_2
_geom_bond_distance
_geom_bond_publ_flag
Hg1 Mn1 2.6140(10) yes
Mn1 C1 1.829(6) yes
Mn1 C2 1.830(6) yes
Mn1 C3 1.837(5) yes
Mn1 C4 1.853(6) yes
Mn1 C5 1.855(5) yes
C1 O1 1.133(8) no
C2 O2 1.154(8) no
C3 O3 1.147(6) no
C4 O4 1.131(8) no
C5 O5 1.138(7) no
